data_7151263
loop_
_publ_author_name
'Fox, David J.'
'Parris, Sean'
'Pedersen, Daniel Sejer'
'Tyzack, Charles R.'
'Warren, Stuart'

_publ_section_title
;
 Asymmetric synthesis of cyclopropanes and dihydrofurans based on
 phosphine oxide chemistry.
;
_journal_issue 16
_journal_name_full 'Organic &amp; biomolecular chemistry'
_journal_page_first 3108
_journal_page_last 3112
_journal_paper_doi 10.1039/b606874j
_journal_volume 4
_journal_year 2006
_chemical_absolute_configuration
;
Flack parameter -0.02(17).
;
_chemical_formula_moiety 'C29 H25 O3 P'
_chemical_formula_sum 'C29 H25 O3 P'
_chemical_formula_weight 452.46
_chemical_name_systematic
;
?
;
_space_group_IT_number 169
_symmetry_cell_setting hexagonal
_symmetry_space_group_name_Hall 'P 61'
_symmetry_space_group_name_H-M 'P 61'
_atom_sites_solution_hydrogens geom
_atom_sites_solution_primary direct
_atom_sites_solution_secondary difmap
_audit_creation_method SHELXL-97
_cell_angle_alpha 90.00
_cell_angle_beta 90.00
_cell_angle_gamma 120.00
_cell_formula_units_Z 6
_cell_length_a 11.1634(1)
_cell_length_b 11.1634(1)
_cell_length_c 33.8352(5)
_cell_measurement_reflns_used 30444
_cell_measurement_temperature 200(2)
_cell_measurement_theta_max 22.46
_cell_measurement_theta_min 1.02
_cell_volume 3651.68(7)
_computing_cell_refinement 'HKL Scalepack (Otwinowski & Minor 1997)'
_computing_data_collection 'Collect (Nonius B.V. 1998)'
_computing_data_reduction
;
HKL Denzo and Scalepack (Otwinowski & Minor 1997)
;
_computing_publication_material 'SHELXL-97 (Sheldrick 1997)'
_computing_structure_refinement 'SHELXL-97 (Sheldrick 1997)'
_computing_structure_solution 'SIR-92 (Altomare et al. 1994)'
_diffrn_ambient_temperature 200(2)
_diffrn_measured_fraction_theta_full 0.993
_diffrn_measured_fraction_theta_max 0.993
_diffrn_measurement_device_type 'Nonius Kappa CCD'
_diffrn_measurement_method 'Thin slice \w and \f scans'
_diffrn_radiation_source 'fine-focus sealed tube'
_diffrn_radiation_type MoK\a
_diffrn_radiation_wavelength 0.71073
_diffrn_reflns_av_R_equivalents 0.0456
_diffrn_reflns_av_sigmaI/netI 0.0318
_diffrn_reflns_limit_h_max 12
_diffrn_reflns_limit_h_min -12
_diffrn_reflns_limit_k_max 11
_diffrn_reflns_limit_k_min -12
_diffrn_reflns_limit_l_max 33
_diffrn_reflns_limit_l_min -36
_diffrn_reflns_number 16946
_diffrn_reflns_theta_full 22.47
_diffrn_reflns_theta_max 22.47
_diffrn_reflns_theta_min 4.07
_exptl_absorpt_coefficient_mu 0.141
_exptl_absorpt_correction_T_max 0.990
_exptl_absorpt_correction_T_min 0.940
_exptl_absorpt_correction_type multi-scan
_exptl_absorpt_process_details
;
multi-scan from symmetry-related measurements
Sortav (Blessing 1995)
;
_exptl_crystal_colour colourless
_exptl_crystal_density_diffrn 1.234
_exptl_crystal_density_method 'not measured'
_exptl_crystal_description block
_exptl_crystal_F_000 1428
_exptl_crystal_size_max 0.35
_exptl_crystal_size_mid 0.10
_exptl_crystal_size_min 0.07
_refine_diff_density_max 0.278
_refine_diff_density_min -0.159
_refine_diff_density_rms 0.038
_refine_ls_abs_structure_details 'Flack H D (1983), Acta Cryst. A39, 876-881'
_refine_ls_abs_structure_Flack -0.02(17)
_refine_ls_extinction_method none
_refine_ls_goodness_of_fit_ref 1.030
_refine_ls_hydrogen_treatment constr
_refine_ls_matrix_type full
_refine_ls_number_parameters 298
_refine_ls_number_reflns 3114
_refine_ls_number_restraints 1
_refine_ls_restrained_S_all 1.030
_refine_ls_R_factor_all 0.0696
_refine_ls_R_factor_gt 0.0582
_refine_ls_shift/su_max 0.010
_refine_ls_shift/su_mean 0.001
_refine_ls_structure_factor_coef Fsqd
_refine_ls_weighting_details 'calc w=1/[\s^2^(Fo^2^)+(0.0792P)^2^+1.9286P] where P=(Fo^2^+2Fc^2^)/3'
_refine_ls_weighting_scheme calc
_refine_ls_wR_factor_gt 0.1422
_refine_ls_wR_factor_ref 0.1514
_reflns_number_gt 2678
_reflns_number_total 3114
_reflns_threshold_expression >2sigma(I)
_cod_data_source_file b606874j.txt
_cod_data_source_block sw0301
_cod_depositor_comments
;
The following automatic conversions were performed:
'_symmetry_cell_setting' value 'Hexagonal' changed to 'hexagonal'
according to '/home/saulius/struct/CIF-dictionaries/cif_core.dic'
dictionary named 'cif_core.dic' version 2.4.1 from 2010-06-29.

Automatic conversion script
Id: cif_fix_enum 1527 2010-12-29 10:47:43Z saulius 
;
_cod_original_sg_symbol_H-M P6(1)
_cod_database_code 7151263

loop_
_symmetry_equiv_pos_as_xyz
'x, y, z'
'-y, x-y, z+1/3'
'-x+y, -x, z+2/3'
'-x, -y, z+1/2'
'y, -x+y, z+5/6'
'x-y, x, z+1/6'

loop_
_atom_site_label
_atom_site_type_symbol
_atom_site_fract_x
_atom_site_fract_y
_atom_site_fract_z
_atom_site_U_iso_or_equiv
_atom_site_adp_type
_atom_site_occupancy
_atom_site_symmetry_multiplicity
_atom_site_calc_flag
_atom_site_refinement_flags
_atom_site_disorder_assembly
_atom_site_disorder_group
P1 P 0.91648(14) 0.51850(13) 0.09638(4) 0.0664(4) Uani 1 1 d . . .
O1 O 0.6298(4) 0.2248(4) 0.02832(12) 0.0920(11) Uani 1 1 d . . .
C1 C 0.7593(6) 0.3272(5) 0.03811(16) 0.0760(14) Uani 1 1 d . . .
O2 O 0.9899(4) 0.4636(4) 0.11993(11) 0.0931(12) Uani 1 1 d . . .
C2 C 0.7663(5) 0.3903(5) 0.07294(14) 0.0691(13) Uani 1 1 d . . .
O3 O 0.5385(5) 0.4128(4) 0.02192(13) 0.1096(14) Uani 1 1 d . . .
H3 H 0.5123 0.4286 0.0003 0.164 Uiso 1 1 calc R . .
C3 C 0.6210(5) 0.3262(6) 0.08996(15) 0.0779(15) Uani 1 1 d . . .
H3A H 0.5955 0.3976 0.0956 0.094 Uiso 1 1 calc R . .
H3B H 0.6123 0.2741 0.1145 0.094 Uiso 1 1 calc R . .
C4 C 0.5313(5) 0.2289(5) 0.05663(17) 0.0769(14) Uani 1 1 d . . .
H4 H 0.4705 0.1341 0.0676 0.092 Uiso 1 1 calc R . .
C6 C 0.8650(6) 0.3458(5) 0.00908(17) 0.0796(16) Uani 1 1 d . . .
C7 C 0.9878(6) 0.3561(5) 0.0214(2) 0.0892(17) Uani 1 1 d . . .
H7 H 1.0062 0.3527 0.0486 0.107 Uiso 1 1 calc R . .
C8 C 1.0840(7) 0.3715(6) -0.0074(3) 0.105(2) Uani 1 1 d . . .
H8 H 1.1679 0.3767 0.0008 0.126 Uiso 1 1 calc R . .
C9 C 1.0630(10) 0.3793(6) -0.0461(3) 0.122(3) Uani 1 1 d . . .
H9 H 1.1295 0.3882 -0.0651 0.147 Uiso 1 1 calc R . .
C10 C 0.9461(9) 0.3743(7) -0.0570(2) 0.116(2) Uani 1 1 d . . .
H10 H 0.9316 0.3835 -0.0842 0.139 Uiso 1 1 calc R . .
C11 C 0.8457(7) 0.3564(7) -0.03052(19) 0.1019(19) Uani 1 1 d . . .
H11 H 0.7628 0.3514 -0.0396 0.122 Uiso 1 1 calc R . .
C12 C 1.0253(6) 0.6395(5) 0.05849(18) 0.0825(16) Uani 1 1 d . . .
C13 C 1.1637(7) 0.6966(8) 0.0601(3) 0.128(3) Uani 1 1 d . . .
H13 H 1.2070 0.6741 0.0807 0.153 Uiso 1 1 calc R . .
C14 C 1.2487(9) 0.7991(9) 0.0274(4) 0.139(3) Uani 1 1 d . . .
H14 H 1.3468 0.8460 0.0265 0.167 Uiso 1 1 calc R . .
C15 C 1.1704(14) 0.8164(9) 0.0001(3) 0.135(3) Uani 1 1 d . . .
H15 H 1.2215 0.8774 -0.0208 0.162 Uiso 1 1 calc R . .
C16 C 1.0402(12) 0.7651(8) -0.0024(3) 0.133(3) Uani 1 1 d . . .
H16 H 0.9975 0.7871 -0.0232 0.159 Uiso 1 1 calc R . .
C17 C 0.9672(8) 0.6757(6) 0.02734(18) 0.099(2) Uani 1 1 d . . .
H17 H 0.8694 0.6349 0.0269 0.119 Uiso 1 1 calc R . .
C18 C 0.8642(5) 0.6169(5) 0.12709(15) 0.0682(13) Uani 1 1 d . . .
C19 C 0.7877(11) 0.6732(10) 0.1121(2) 0.141(4) Uani 1 1 d . . .
H19 H 0.7582 0.6575 0.0853 0.169 Uiso 1 1 calc R . .
C20 C 0.7541(12) 0.7532(12) 0.1364(3) 0.170(4) Uani 1 1 d . . .
H20 H 0.6985 0.7888 0.1264 0.204 Uiso 1 1 calc R . .
C21 C 0.7999(10) 0.7797(10) 0.1734(3) 0.134(3) Uani 1 1 d . . .
H21 H 0.7856 0.8424 0.1890 0.161 Uiso 1 1 calc R . .
C22 C 0.8660(10) 0.7183(12) 0.1890(3) 0.163(4) Uani 1 1 d . . .
H22 H 0.8898 0.7297 0.2163 0.196 Uiso 1 1 calc R . .
C23 C 0.8995(8) 0.6385(9) 0.1653(2) 0.120(3) Uani 1 1 d . . .
H23 H 0.9489 0.5978 0.1765 0.144 Uiso 1 1 calc R . .
C24 C 0.4440(6) 0.2741(5) 0.03412(16) 0.0773(14) Uani 1 1 d . . .
H24 H 0.4069 0.2151 0.0100 0.093 Uiso 1 1 calc R . .
C25 C 0.3273(6) 0.2599(6) 0.05743(16) 0.0772(14) Uani 1 1 d . . .
C26 C 0.3311(8) 0.3756(7) 0.07462(18) 0.0987(18) Uani 1 1 d . . .
H26 H 0.4101 0.4646 0.0711 0.118 Uiso 1 1 calc R . .
C27 C 0.2247(9) 0.3619(11) 0.0959(3) 0.128(3) Uani 1 1 d . . .
H27 H 0.2288 0.4427 0.1064 0.153 Uiso 1 1 calc R . .
C28 C 0.1158(8) 0.2433(10) 0.1028(2) 0.107(2) Uani 1 1 d . . .
H28 H 0.0459 0.2388 0.1198 0.129 Uiso 1 1 calc R . .
C29 C 0.0985(8) 0.1179(11) 0.0854(3) 0.142(3) Uani 1 1 d . . .
H29 H 0.0162 0.0314 0.0887 0.170 Uiso 1 1 calc R . .
C30 C 0.2137(6) 0.1321(9) 0.06252(19) 0.103(2) Uani 1 1 d . . .
H30 H 0.2107 0.0529 0.0511 0.124 Uiso 1 1 calc R . .

loop_
_atom_site_aniso_label
_atom_site_aniso_U_11
_atom_site_aniso_U_22
_atom_site_aniso_U_33
_atom_site_aniso_U_23
_atom_site_aniso_U_13
_atom_site_aniso_U_12
P1 0.0818(9) 0.0760(8) 0.0610(7) 0.0033(6) 0.0078(6) 0.0541(7)
O1 0.087(3) 0.091(3) 0.090(2) -0.013(2) 0.025(2) 0.039(2)
C1 0.080(4) 0.077(3) 0.077(4) 0.003(3) 0.014(3) 0.044(3)
O2 0.128(3) 0.115(3) 0.086(2) -0.013(2) -0.017(2) 0.098(3)
C2 0.083(3) 0.084(3) 0.053(3) 0.011(3) 0.017(2) 0.051(3)
O3 0.143(4) 0.078(3) 0.093(3) 0.006(2) -0.019(3) 0.043(2)
C3 0.085(4) 0.098(4) 0.060(3) 0.008(3) 0.018(3) 0.053(3)
C4 0.077(3) 0.073(3) 0.081(3) 0.007(3) 0.028(3) 0.038(3)
C6 0.089(4) 0.067(3) 0.086(4) -0.002(3) 0.033(3) 0.041(3)
C7 0.090(4) 0.068(3) 0.110(5) -0.017(3) 0.022(4) 0.041(3)
C8 0.085(4) 0.087(4) 0.141(7) -0.027(4) 0.024(4) 0.041(3)
C9 0.125(6) 0.075(4) 0.148(8) 0.000(4) 0.082(6) 0.036(4)
C10 0.141(6) 0.110(5) 0.090(5) 0.011(4) 0.058(5) 0.057(5)
C11 0.116(5) 0.111(5) 0.084(5) 0.005(4) 0.027(4) 0.062(4)
C12 0.088(4) 0.069(3) 0.089(4) -0.015(3) 0.023(3) 0.038(3)
C13 0.092(5) 0.129(6) 0.147(7) -0.031(5) 0.030(5) 0.044(4)
C14 0.081(5) 0.126(6) 0.176(9) -0.061(6) 0.035(6) 0.025(4)
C15 0.140(8) 0.103(6) 0.157(9) -0.020(6) 0.033(7) 0.057(6)
C16 0.162(8) 0.115(6) 0.125(7) 0.020(5) 0.049(6) 0.072(6)
C17 0.145(6) 0.094(4) 0.070(4) 0.025(3) 0.041(4) 0.068(4)
C18 0.082(3) 0.080(3) 0.060(3) 0.003(2) 0.012(2) 0.054(3)
C19 0.257(10) 0.212(9) 0.073(4) 0.033(5) 0.041(5) 0.206(9)
C20 0.287(12) 0.252(11) 0.108(7) 0.029(7) 0.052(8) 0.237(11)
C21 0.161(7) 0.168(7) 0.127(7) -0.037(6) 0.013(6) 0.123(7)
C22 0.184(8) 0.290(12) 0.115(6) -0.071(7) -0.040(6) 0.193(10)
C23 0.146(6) 0.200(8) 0.089(5) -0.037(5) -0.015(4) 0.145(6)
C24 0.104(4) 0.062(3) 0.071(3) 0.001(2) 0.001(3) 0.046(3)
C25 0.083(4) 0.087(4) 0.078(4) -0.015(3) -0.006(3) 0.054(3)
C26 0.127(5) 0.109(5) 0.088(4) -0.004(4) 0.005(4) 0.080(4)
C27 0.121(6) 0.171(8) 0.109(6) 0.036(6) 0.031(5) 0.087(6)
C28 0.106(5) 0.150(6) 0.099(5) -0.021(5) 0.019(4) 0.089(5)
C29 0.086(5) 0.196(9) 0.126(6) 0.000(6) -0.012(4) 0.057(5)
C30 0.081(4) 0.165(7) 0.088(4) -0.018(4) 0.005(3) 0.079(5)

loop_
_atom_type_symbol
_atom_type_description
_atom_type_scat_dispersion_real
_atom_type_scat_dispersion_imag
_atom_type_scat_source
C C 0.0033 0.0016 'International Tables Vol C Tables 4.2.6.8 and 6.1.1.4'
H H 0.0000 0.0000 'International Tables Vol C Tables 4.2.6.8 and 6.1.1.4'
O O 0.0106 0.0060 'International Tables Vol C Tables 4.2.6.8 and 6.1.1.4'
P P 0.1023 0.0942 'International Tables Vol C Tables 4.2.6.8 and 6.1.1.4'

loop_
_geom_angle_atom_site_label_1
_geom_angle_atom_site_label_2
_geom_angle_atom_site_label_3
_geom_angle
_geom_angle_site_symmetry_1
_geom_angle_site_symmetry_3
_geom_angle_publ_flag
O2 P1 C2 114.0(2) . . ?
O2 P1 C18 110.9(2) . . ?
C2 P1 C18 106.7(2) . . ?
O2 P1 C12 112.7(3) . . ?
C2 P1 C12 107.3(3) . . ?
C18 P1 C12 104.6(2) . . ?
C1 O1 C4 108.1(4) . . ?
C2 C1 O1 114.1(5) . . ?
C2 C1 C6 132.5(5) . . ?
O1 C1 C6 113.4(5) . . ?
C1 C2 C3 108.3(5) . . ?
C1 C2 P1 126.8(4) . . ?
C3 C2 P1 124.8(4) . . ?
C2 C3 C4 102.7(4) . . ?
O1 C4 C24 107.4(4) . . ?
O1 C4 C3 105.4(4) . . ?
C24 C4 C3 115.8(4) . . ?
C11 C6 C7 118.6(6) . . ?
C11 C6 C1 121.1(6) . . ?
C7 C6 C1 120.3(6) . . ?
C6 C7 C8 118.1(7) . . ?
C9 C8 C7 122.7(7) . . ?
C10 C9 C8 117.8(6) . . ?
C9 C10 C11 122.7(8) . . ?
C10 C11 C6 119.9(7) . . ?
C13 C12 C17 118.8(7) . . ?
C13 C12 P1 120.4(6) . . ?
C17 C12 P1 120.8(5) . . ?
C12 C13 C14 117.4(9) . . ?
C15 C14 C13 113.4(8) . . ?
C16 C15 C14 131.1(11) . . ?
C15 C16 C17 114.2(10) . . ?
C16 C17 C12 125.0(8) . . ?
C23 C18 C19 117.7(5) . . ?
C23 C18 P1 120.7(4) . . ?
C19 C18 P1 121.7(4) . . ?
C18 C19 C20 120.0(7) . . ?
C21 C20 C19 120.0(8) . . ?
C20 C21 C22 120.4(7) . . ?
C21 C22 C23 119.8(8) . . ?
C18 C23 C22 121.8(6) . . ?
O3 C24 C25 114.1(4) . . ?
O3 C24 C4 104.9(4) . . ?
C25 C24 C4 112.4(4) . . ?
C30 C25 C26 119.8(6) . . ?
C30 C25 C24 119.5(5) . . ?
C26 C25 C24 120.7(5) . . ?
C27 C26 C25 120.4(8) . . ?
C28 C27 C26 122.9(9) . . ?
C27 C28 C29 121.4(7) . . ?
C30 C29 C28 115.8(7) . . ?
C25 C30 C29 119.6(7) . . ?

loop_
_geom_bond_atom_site_label_1
_geom_bond_atom_site_label_2
_geom_bond_distance
_geom_bond_site_symmetry_2
_geom_bond_publ_flag
P1 O2 1.478(4) . ?
P1 C2 1.758(5) . ?
P1 C18 1.807(5) . ?
P1 C12 1.817(6) . ?
O1 C1 1.362(6) . ?
O1 C4 1.476(6) . ?
C1 C2 1.355(7) . ?
C1 C6 1.468(7) . ?
C2 C3 1.521(7) . ?
O3 C24 1.431(7) . ?
C3 C4 1.538(8) . ?
C4 C24 1.509(8) . ?
C6 C11 1.372(8) . ?
C6 C7 1.381(8) . ?
C7 C8 1.393(9) . ?
C8 C9 1.342(12) . ?
C9 C10 1.330(11) . ?
C10 C11 1.368(9) . ?
C12 C13 1.346(9) . ?
C12 C17 1.399(9) . ?
C13 C14 1.531(13) . ?
C14 C15 1.351(14) . ?
C15 C16 1.271(12) . ?
C16 C17 1.364(9) . ?
C18 C23 1.339(8) . ?
C18 C19 1.385(8) . ?
C19 C20 1.395(10) . ?
C20 C21 1.331(12) . ?
C21 C22 1.341(12) . ?
C22 C23 1.381(9) . ?
C24 C25 1.463(8) . ?
C25 C30 1.365(9) . ?
C25 C26 1.398(8) . ?
C26 C27 1.330(9) . ?
C27 C28 1.295(10) . ?
C28 C29 1.440(11) . ?
C29 C30 1.440(10) . ?

loop_
_cod_related_entry_id
_cod_related_entry_database
_cod_related_entry_code
1 ChemSpider 10017721
